data_4030468
loop_
_publ_author_name
'Martinand-Lurin, Elodie'
'Gruber, Raymond'
'Retailleau, Pascal'
'Fleurat-Lessard, Paul'
'Dauban, Philippe'

_publ_section_title
;
 Studies on the formal [3 + 2] cycloaddition of aziridines with alkenes
 for the synthesis of 1-azaspiroalkanes.
;
_journal_issue 3
_journal_name_full 'The Journal of organic chemistry'
_journal_page_first 1414
_journal_page_last 1426
_journal_paper_doi 10.1021/jo502333j
_journal_volume 80
_journal_year 2015
_chemical_formula_moiety 'C22 H24 Cl3 N O3 S'
_chemical_formula_sum 'C22 H24 Cl3 N O3 S'
_chemical_formula_weight 488.83
_chemical_name_systematic
; 
 ? 
;
_space_group_IT_number 61
_symmetry_cell_setting orthorhombic
_symmetry_space_group_name_Hall '-P 2ac 2ab'
_symmetry_space_group_name_H-M 'P b c a'
_atom_sites_solution_hydrogens geom
_atom_sites_solution_primary direct
_atom_sites_solution_secondary difmap
_audit_creation_method SHELXL-97
_cell_angle_alpha 90.00
_cell_angle_beta 90.00
_cell_angle_gamma 90.00
_cell_formula_units_Z 8
_cell_length_a 9.7460(4)
_cell_length_b 21.0340(8)
_cell_length_c 22.8338(16)
_cell_measurement_temperature 293(2)
_cell_volume 4680.9(4)
_computing_cell_refinement 'CrystalClear-SM Expert 2.0 r4 (Rigaku, 2009)'
_computing_data_collection 'CrystalClear-SM Expert 2.0 r4 (Rigaku, 2009)'
_computing_data_reduction 'CrystalClear-SM Expert 2.0 r4 (Rigaku, 2009)'
_computing_molecular_graphics 'PLATON (Spek, 2003)'
_computing_publication_material 'SHELXL97 (Sheldrick, 2008)'
_computing_structure_refinement 'SHELXL97 (Sheldrick, 2008); CRYSTALBUILDER (Welter, 2006)'
_computing_structure_solution 'SHELXS97 (Sheldrick, 2008)'
_diffrn_ambient_temperature 293(2)
_diffrn_detector_type 'RAPID II large area curved imaging plate detector '
_diffrn_measured_fraction_theta_full 0.973
_diffrn_measured_fraction_theta_max 0.973
_diffrn_measurement_device_type 'Rigaku rapid II RAXIS conversion'
_diffrn_measurement_method 'profile data from \w-scans'
_diffrn_radiation_monochromator graphite
_diffrn_radiation_source 'fine-focus sealed tube'
_diffrn_radiation_type CuK\a
_diffrn_radiation_wavelength 1.54187
_diffrn_reflns_av_R_equivalents 0.0461
_diffrn_reflns_av_sigmaI/netI 0.0537
_diffrn_reflns_limit_h_max 10
_diffrn_reflns_limit_h_min -11
_diffrn_reflns_limit_k_max 25
_diffrn_reflns_limit_k_min -20
_diffrn_reflns_limit_l_max 27
_diffrn_reflns_limit_l_min -27
_diffrn_reflns_number 21163
_diffrn_reflns_theta_full 68.23
_diffrn_reflns_theta_max 68.23
_diffrn_reflns_theta_min 3.87
_exptl_absorpt_coefficient_mu 4.575
_exptl_absorpt_correction_T_max 0.24
_exptl_absorpt_correction_T_min 0.55
_exptl_absorpt_correction_type multi-scan
_exptl_absorpt_process_details 'FS_ABSCOR (Rigaku, 2009)'
_exptl_crystal_colour colourless
_exptl_crystal_density_diffrn 1.387
_exptl_crystal_density_method 'not measured'
_exptl_crystal_description prism
_exptl_crystal_F_000 2032
_exptl_crystal_size_max 0.46
_exptl_crystal_size_mid 0.22
_exptl_crystal_size_min 0.13
_refine_diff_density_max 0.249
_refine_diff_density_min -0.315
_refine_diff_density_rms 0.045
_refine_ls_extinction_method none
_refine_ls_goodness_of_fit_ref 1.058
_refine_ls_hydrogen_treatment constr
_refine_ls_matrix_type full
_refine_ls_number_parameters 335
_refine_ls_number_reflns 4170
_refine_ls_number_restraints 198
_refine_ls_restrained_S_all 1.035
_refine_ls_R_factor_all 0.1232
_refine_ls_R_factor_gt 0.0723
_refine_ls_shift/su_max 0.000
_refine_ls_shift/su_mean 0.000
_refine_ls_structure_factor_coef Fsqd
_refine_ls_weighting_details 'calc w=1/[\s^2^(Fo^2^)+(0.0422P)^2^+4.8393P] where P=(Fo^2^+2Fc^2^)/3'
_refine_ls_weighting_scheme calc
_refine_ls_wR_factor_gt 0.1351
_refine_ls_wR_factor_ref 0.1621
_reflns_number_gt 2517
_reflns_number_total 4170
_reflns_threshold_expression >2sigma(I)
_cod_data_source_file jo502333j_si_007.cif
_cod_data_source_block Compound_2f
_cod_depositor_comments 'Adding full bibliography for 4030461--4030470.cif.'
_cod_database_code 4030468

loop_
_symmetry_equiv_pos_as_xyz
'x, y, z'
'x+1/2, -y+1/2, -z'
'-x, y+1/2, -z+1/2'
'-x+1/2, -y, z+1/2'
'-x, -y, -z'
'-x-1/2, y-1/2, z'
'x, -y-1/2, z-1/2'
'x-1/2, y, -z-1/2'

loop_
_atom_site_label
_atom_site_type_symbol
_atom_site_fract_x
_atom_site_fract_y
_atom_site_fract_z
_atom_site_U_iso_or_equiv
_atom_site_adp_type
_atom_site_occupancy
_atom_site_symmetry_multiplicity
_atom_site_calc_flag
_atom_site_refinement_flags
_atom_site_disorder_assembly
_atom_site_disorder_group
Cl1 Cl 0.59454(17) 0.10282(8) 0.33667(6) 0.1355(7) Uani 1 1 d . . .
Cl2 Cl 0.34530(16) 0.14176(10) 0.39059(7) 0.1536(8) Uani 1 1 d . . .
Cl3 Cl 0.5747(2) 0.22771(7) 0.38500(6) 0.1346(7) Uani 1 1 d . . .
S1 S 0.42072(12) 0.11705(6) 0.54748(5) 0.0687(3) Uani 1 1 d . . .
O1 O 0.5067(3) 0.15396(12) 0.49787(12) 0.0737(8) Uani 1 1 d . . .
O2 O 0.3939(3) 0.05479(14) 0.52645(14) 0.0904(10) Uani 1 1 d . . .
O3 O 0.3119(3) 0.15992(14) 0.55928(13) 0.0852(9) Uani 1 1 d . . .
N1 N 0.5163(4) 0.11233(15) 0.60324(14) 0.0676(10) Uani 1 1 d . B .
C1 C 0.5381(5) 0.1634(2) 0.64837(17) 0.0676(12) Uani 1 1 d . B .
C2 C 0.6673(5) 0.1393(3) 0.6790(2) 0.0918(15) Uani 1 1 d . . .
H2A H 0.6439 0.1134 0.7127 0.110 Uiso 0.50 1 calc PR A 1
H2B H 0.7243 0.1745 0.6918 0.110 Uiso 0.50 1 calc PR A 1
H2C H 0.7445 0.1658 0.6679 0.110 Uiso 0.50 1 calc PR A 2
H2D H 0.6553 0.1428 0.7210 0.110 Uiso 0.50 1 calc PR A 2
C3 C 0.7424(10) 0.0988(5) 0.6314(4) 0.068(3) Uani 0.50 1 d P B 1
H3 H 0.7936 0.1263 0.6045 0.082 Uiso 0.50 1 calc PR B 1
C3B C 0.6965(10) 0.0756(5) 0.6646(4) 0.074(3) Uani 0.50 1 d P B 2
H3B H 0.6517 0.0467 0.6922 0.089 Uiso 0.50 1 calc PR B 2
C4 C 0.6336(5) 0.0676(2) 0.60164(19) 0.0719(12) Uani 1 1 d . . .
H4A H 0.6102 0.0281 0.6211 0.086 Uiso 0.50 1 calc PR B 1
H4B H 0.6594 0.0583 0.5615 0.086 Uiso 0.50 1 calc PR B 1
H4C H 0.6991 0.0794 0.5715 0.086 Uiso 0.50 1 calc PR B 2
H4D H 0.6032 0.0243 0.5949 0.086 Uiso 0.50 1 calc PR B 2
C5 C 0.4165(5) 0.1702(2) 0.6901(2) 0.0926(15) Uani 1 1 d . . .
H5A H 0.3303 0.1669 0.6691 0.111 Uiso 1 1 calc R B .
H5B H 0.4193 0.1377 0.7203 0.111 Uiso 1 1 calc R . .
C6 C 0.4331(7) 0.2353(3) 0.7163(3) 0.131(2) Uani 1 1 d . B .
H6A H 0.3444 0.2556 0.7207 0.157 Uiso 1 1 calc R . .
H6B H 0.4759 0.2324 0.7546 0.157 Uiso 1 1 calc R . .
C7 C 0.5218(7) 0.2729(3) 0.6755(3) 0.122(2) Uani 1 1 d . . .
H7A H 0.6046 0.2867 0.6954 0.146 Uiso 1 1 calc R B .
H7B H 0.4730 0.3103 0.6618 0.146 Uiso 1 1 calc R . .
C8 C 0.5574(5) 0.2303(2) 0.6246(2) 0.0884(15) Uani 1 1 d . B .
H8A H 0.6514 0.2371 0.6122 0.106 Uiso 1 1 calc R . .
H8B H 0.4967 0.2381 0.5917 0.106 Uiso 1 1 calc R . .
C9 C 0.8457(10) 0.0564(8) 0.6702(9) 0.065(5) Uani 0.50 1 d PDU B 1
C10 C 0.8812(12) 0.0018(7) 0.6992(5) 0.082(4) Uani 0.50 1 d PDU B 1
H10 H 0.8132 -0.0239 0.7153 0.098 Uiso 0.50 1 calc PR B 1
C11 C 1.0185(16) -0.0155(10) 0.7048(12) 0.099(5) Uani 0.50 1 d PDU B 1
H11 H 1.0419 -0.0519 0.7257 0.118 Uiso 0.50 1 calc PR B 1
C12 C 1.1175(14) 0.0201(11) 0.6802(13) 0.097(4) Uani 0.50 1 d PDU B 1
H12 H 1.2091 0.0088 0.6848 0.116 Uiso 0.50 1 calc PR B 1
C13 C 1.0840(14) 0.0729(8) 0.6483(8) 0.099(4) Uani 0.50 1 d PDU B 1
H13 H 1.1521 0.0962 0.6295 0.118 Uiso 0.50 1 calc PR B 1
C14 C 0.9487(15) 0.0913(8) 0.6444(12) 0.091(4) Uani 0.50 1 d PDU B 1
H14 H 0.9265 0.1281 0.6240 0.109 Uiso 0.50 1 calc PR B 1
C9B C 0.8562(11) 0.0541(8) 0.6537(9) 0.070(5) Uani 0.50 1 d PDU B 2
C10B C 0.8283(11) -0.0035(7) 0.6792(5) 0.086(4) Uani 0.50 1 d PDU B 2
H10B H 0.7379 -0.0171 0.6829 0.103 Uiso 0.50 1 calc PR B 2
C11B C 0.9346(15) -0.0417(6) 0.6997(5) 0.102(4) Uani 0.50 1 d PDU B 2
H11B H 0.9150 -0.0811 0.7161 0.123 Uiso 0.50 1 calc PR B 2
C12B C 1.0655(16) -0.0220(10) 0.6959(14) 0.112(6) Uani 0.50 1 d PDU B 2
H12B H 1.1358 -0.0475 0.7102 0.134 Uiso 0.50 1 calc PR B 2
C13B C 1.0958(16) 0.0354(12) 0.6711(17) 0.114(5) Uani 0.50 1 d PDU B 2
H13B H 1.1865 0.0488 0.6679 0.137 Uiso 0.50 1 calc PR B 2
C14B C 0.9909(15) 0.0734(9) 0.6508(12) 0.093(4) Uani 0.50 1 d PDU B 2
H14B H 1.0115 0.1129 0.6348 0.112 Uiso 0.50 1 calc PR B 2
C15 C 0.5771(4) 0.1194(2) 0.45248(18) 0.0680(11) Uani 1 1 d . . .
H15 H 0.5487 0.0748 0.4543 0.082 Uiso 1 1 calc R . .
C16 C 0.7300(4) 0.12280(19) 0.46129(16) 0.0589(10) Uani 1 1 d . . .
C17 C 0.8082(5) 0.0700(2) 0.44815(19) 0.0743(12) Uani 1 1 d . . .
H17 H 0.7664 0.0338 0.4331 0.089 Uiso 1 1 calc R . .
C18 C 0.9478(6) 0.0707(3) 0.4573(2) 0.0952(16) Uani 1 1 d . . .
H18 H 1.0002 0.0352 0.4479 0.114 Uiso 1 1 calc R . .
C19 C 1.0097(6) 0.1235(4) 0.4801(2) 0.110(2) Uani 1 1 d . . .
H19 H 1.1041 0.1242 0.4860 0.132 Uiso 1 1 calc R . .
C20 C 0.9311(8) 0.1753(3) 0.4942(2) 0.108(2) Uani 1 1 d . . .
H20 H 0.9725 0.2107 0.5111 0.129 Uiso 1 1 calc R . .
C21 C 0.7931(6) 0.1758(2) 0.48408(18) 0.0803(14) Uani 1 1 d . . .
H21 H 0.7418 0.2120 0.4925 0.096 Uiso 1 1 calc R . .
C22 C 0.5262(5) 0.1478(2) 0.39436(19) 0.0915(16) Uani 1 1 d . . .

loop_
_atom_site_aniso_label
_atom_site_aniso_U_11
_atom_site_aniso_U_22
_atom_site_aniso_U_33
_atom_site_aniso_U_23
_atom_site_aniso_U_13
_atom_site_aniso_U_12
Cl1 0.1477(14) 0.1864(16) 0.0724(9) -0.0559(9) -0.0300(9) 0.0656(12)
Cl2 0.0979(12) 0.247(2) 0.1157(13) -0.0186(13) -0.0393(10) 0.0617(13)
Cl3 0.2116(19) 0.1107(12) 0.0814(9) 0.0254(8) 0.0028(10) 0.0474(11)
S1 0.0613(7) 0.0761(8) 0.0686(7) -0.0046(6) -0.0081(6) -0.0027(6)
O1 0.095(2) 0.0645(18) 0.0620(18) -0.0072(14) 0.0031(16) 0.0073(16)
O2 0.091(2) 0.076(2) 0.104(3) -0.0171(17) -0.0150(19) -0.0204(17)
O3 0.0594(19) 0.106(2) 0.090(2) -0.0100(18) -0.0098(17) 0.0149(17)
N1 0.076(2) 0.067(2) 0.059(2) -0.0050(17) -0.0096(19) 0.0090(19)
C1 0.074(3) 0.073(3) 0.055(3) 0.001(2) -0.004(2) 0.006(2)
C2 0.100(4) 0.110(4) 0.066(3) -0.016(3) -0.013(3) 0.020(3)
C3 0.069(7) 0.086(7) 0.049(5) 0.010(5) 0.000(5) 0.008(5)
C3B 0.076(7) 0.095(8) 0.051(6) 0.015(5) -0.004(5) 0.016(6)
C4 0.080(3) 0.071(3) 0.065(3) -0.002(2) -0.007(3) 0.009(3)
C5 0.089(4) 0.115(4) 0.075(3) -0.002(3) 0.012(3) 0.005(3)
C6 0.148(6) 0.134(5) 0.111(5) -0.049(4) 0.023(4) 0.009(5)
C7 0.163(6) 0.092(4) 0.109(5) -0.020(4) 0.000(4) 0.005(4)
C8 0.115(4) 0.074(3) 0.076(3) -0.005(3) -0.005(3) -0.007(3)
C9 0.074(7) 0.076(8) 0.047(11) -0.005(6) 0.006(5) 0.011(5)
C10 0.087(7) 0.104(8) 0.056(8) 0.023(7) 0.003(6) 0.009(8)
C11 0.103(9) 0.123(11) 0.069(10) 0.013(9) -0.012(11) 0.034(9)
C12 0.076(7) 0.142(14) 0.072(12) -0.026(9) -0.011(8) 0.024(7)
C13 0.079(7) 0.126(11) 0.090(10) -0.009(7) 0.008(9) -0.022(9)
C14 0.096(9) 0.084(10) 0.093(10) 0.014(7) -0.006(10) -0.005(8)
C9B 0.080(7) 0.085(8) 0.046(11) -0.008(6) -0.020(7) 0.016(7)
C10B 0.094(7) 0.111(10) 0.053(8) 0.012(7) -0.005(6) 0.023(7)
C11B 0.123(10) 0.121(10) 0.062(7) 0.007(7) -0.006(8) 0.048(8)
C12B 0.105(8) 0.147(11) 0.083(12) -0.019(9) -0.022(11) 0.062(9)
C13B 0.083(8) 0.157(14) 0.102(16) -0.022(11) -0.018(10) 0.029(9)
C14B 0.096(10) 0.100(11) 0.084(10) -0.012(8) -0.017(11) 0.007(8)
C15 0.072(3) 0.067(3) 0.065(3) -0.014(2) -0.011(2) 0.009(2)
C16 0.067(3) 0.060(3) 0.049(2) 0.0057(19) -0.007(2) -0.008(2)
C17 0.074(3) 0.076(3) 0.073(3) 0.008(2) -0.011(3) -0.004(3)
C18 0.072(4) 0.122(5) 0.091(4) 0.022(3) -0.011(3) 0.006(3)
C19 0.069(4) 0.186(7) 0.076(4) 0.024(4) -0.018(3) -0.042(5)
C20 0.128(6) 0.135(6) 0.061(3) 0.001(3) -0.008(4) -0.071(5)
C21 0.108(4) 0.072(3) 0.060(3) 0.002(2) -0.007(3) -0.025(3)
C22 0.098(4) 0.116(4) 0.061(3) -0.019(3) -0.014(3) 0.039(3)

loop_
_atom_type_symbol
_atom_type_description
_atom_type_scat_dispersion_real
_atom_type_scat_dispersion_imag
_atom_type_scat_source
C C 0.0181 0.0091 'International Tables Vol C Tables 4.2.6.8 and 6.1.1.4'
H H 0.0000 0.0000 'International Tables Vol C Tables 4.2.6.8 and 6.1.1.4'
Cl Cl 0.3639 0.7018 'International Tables Vol C Tables 4.2.6.8 and 6.1.1.4'
N N 0.0311 0.0180 'International Tables Vol C Tables 4.2.6.8 and 6.1.1.4'
O O 0.0492 0.0322 'International Tables Vol C Tables 4.2.6.8 and 6.1.1.4'
S S 0.3331 0.5567 'International Tables Vol C Tables 4.2.6.8 and 6.1.1.4'

loop_
_geom_angle_atom_site_label_1
_geom_angle_atom_site_label_2
_geom_angle_atom_site_label_3
_geom_angle
O3 S1 O2 120.87(19)
O3 S1 N1 109.13(18)
O2 S1 N1 108.86(19)
O3 S1 O1 102.51(17)
O2 S1 O1 107.65(18)
N1 S1 O1 106.87(17)
C15 O1 S1 120.8(3)
C4 N1 C1 111.2(3)
C4 N1 S1 118.4(3)
C1 N1 S1 126.2(3)
N1 C1 C8 115.8(3)
N1 C1 C2 101.1(3)
C8 C1 C2 111.7(4)
N1 C1 C5 112.7(4)
C8 C1 C5 103.4(4)
C2 C1 C5 112.6(4)
C3B C2 C1 112.1(5)
C3B C2 C3 39.1(4)
C1 C2 C3 104.4(5)
C3B C2 H2A 72.5
C1 C2 H2A 110.9
C3 C2 H2A 110.9
C3B C2 H2B 132.8
C1 C2 H2B 110.9
C3 C2 H2B 110.9
H2A C2 H2B 108.9
C3B C2 H2C 109.2
C1 C2 H2C 109.2
C3 C2 H2C 76.6
H2A C2 H2C 135.4
H2B C2 H2C 36.5
C3B C2 H2D 109.2
C1 C2 H2D 109.2
C3 C2 H2D 141.8
H2A C2 H2D 39.6
H2B C2 H2D 73.3
H2C C2 H2D 107.9
C4 C3 C2 103.6(6)
C4 C3 C9 118.3(9)
C2 C3 C9 102.2(10)
C4 C3 C14 140.4(10)
C2 C3 C14 113.7(10)
C9 C3 C14 42.3(5)
C4 C3 H3 110.7
C2 C3 H3 110.7
C9 C3 H3 110.7
C14 C3 H3 68.6
C2 C3B C4 103.7(6)
C2 C3B C9B 119.4(10)
C4 C3B C9B 101.6(10)
C2 C3B H3B 110.4
C4 C3B H3B 110.4
C9B C3B H3B 110.4
C3 C4 N1 105.7(5)
C3 C4 C3B 38.9(4)
N1 C4 C3B 102.2(4)
C3 C4 H4A 110.6
N1 C4 H4A 110.6
C3B C4 H4A 76.4
C3 C4 H4B 110.6
N1 C4 H4B 110.6
C3B C4 H4B 141.6
H4A C4 H4B 108.7
C3 C4 H4C 74.3
N1 C4 H4C 111.3
C3B C4 H4C 111.3
H4A C4 H4C 134.2
H4B C4 H4C 38.0
C3 C4 H4D 137.5
N1 C4 H4D 111.3
C3B C4 H4D 111.3
H4A C4 H4D 36.4
H4B C4 H4D 75.0
H4C C4 H4D 109.2
C6 C5 C1 104.5(4)
C6 C5 H5A 110.9
C1 C5 H5A 110.9
C6 C5 H5B 110.9
C1 C5 H5B 110.9
H5A C5 H5B 108.9
C7 C6 C5 107.2(5)
C7 C6 H6A 110.3
C5 C6 H6A 110.3
C7 C6 H6B 110.3
C5 C6 H6B 110.3
H6A C6 H6B 108.5
C6 C7 C8 107.4(5)
C6 C7 H7A 110.2
C8 C7 H7A 110.2
C6 C7 H7B 110.2
C8 C7 H7B 110.2
H7A C7 H7B 108.5
C7 C8 C1 104.3(4)
C7 C8 H8A 110.9
C1 C8 H8A 110.9
C7 C8 H8B 110.9
C1 C8 H8B 110.9
H8A C8 H8B 108.9
C10 C9 C14 118.0(7)
C10 C9 C3 152.6(12)
C14 C9 C3 85.8(11)
C9 C10 C11 120.4(8)
C9 C10 H10 119.8
C11 C10 H10 119.8
C12 C11 C10 120.4(11)
C12 C11 H11 119.8
C10 C11 H11 119.8
C11 C12 C13 120.3(14)
C11 C12 H12 119.9
C13 C12 H12 119.9
C12 C13 C14 119.4(13)
C12 C13 H13 120.3
C14 C13 H13 120.3
C9 C14 C13 121.4(10)
C9 C14 C3 52.0(7)
C13 C14 C3 167.3(19)
C9 C14 H14 119.3
C13 C14 H14 119.3
C3 C14 H14 68.5
C10B C9B C14B 118.0(7)
C10B C9B C3B 89.5(10)
C14B C9B C3B 146.2(16)
C9B C10B C11B 120.4(8)
C9B C10B H10B 119.8
C11B C10B H10B 119.8
C12B C11B C10B 120.4(11)
C12B C11B H11B 119.8
C10B C11B H11B 119.8
C11B C12B C13B 120.3(14)
C11B C12B H12B 119.8
C13B C12B H12B 119.8
C12B C13B C14B 119.4(13)
C12B C13B H13B 120.3
C14B C13B H13B 120.3
C9B C14B C13B 121.4(10)
C9B C14B H14B 119.3
C13B C14B H14B 119.3
O1 C15 C16 110.6(3)
O1 C15 C22 105.8(3)
C16 C15 C22 114.6(4)
O1 C15 H15 108.5
C16 C15 H15 108.5
C22 C15 H15 108.5
C21 C16 C17 119.2(4)
C21 C16 C15 122.1(4)
C17 C16 C15 118.7(4)
C18 C17 C16 120.2(5)
C18 C17 H17 119.9
C16 C17 H17 119.9
C19 C18 C17 120.3(6)
C19 C18 H18 119.9
C17 C18 H18 119.9
C18 C19 C20 119.2(6)
C18 C19 H19 120.4
C20 C19 H19 120.4
C21 C20 C19 121.2(6)
C21 C20 H20 119.4
C19 C20 H20 119.4
C20 C21 C16 119.9(5)
C20 C21 H21 120.1
C16 C21 H21 120.1
C15 C22 Cl1 108.5(3)
C15 C22 Cl3 112.9(3)
Cl1 C22 Cl3 108.8(3)
C15 C22 Cl2 109.6(4)
Cl1 C22 Cl2 107.7(3)
Cl3 C22 Cl2 109.3(3)

loop_
_geom_bond_atom_site_label_1
_geom_bond_atom_site_label_2
_geom_bond_distance
Cl1 C22 1.753(4)
Cl2 C22 1.769(5)
Cl3 C22 1.760(6)
S1 O3 1.418(3)
S1 O2 1.419(3)
S1 N1 1.581(3)
S1 O1 1.609(3)
O1 C15 1.439(4)
N1 C4 1.480(5)
N1 C1 1.504(5)
C1 C8 1.520(6)
C1 C2 1.527(6)
C1 C5 1.528(6)
C2 C3B 1.408(10)
C2 C3 1.563(10)
C2 H2A 0.9700
C2 H2B 0.9700
C2 H2C 0.9700
C2 H2D 0.9700
C3 C4 1.420(10)
C3 C9 1.610(14)
C3 C14 2.039(17)
C3 H3 0.9800
C3B C4 1.571(10)
C3B C9B 1.640(15)
C3B H3B 0.9800
C4 H4A 0.9700
C4 H4B 0.9700
C4 H4C 0.9700
C4 H4D 0.9700
C5 C6 1.503(6)
C5 H5A 0.9700
C5 H5B 0.9700
C6 C7 1.497(7)
C6 H6A 0.9700
C6 H6B 0.9700
C7 C8 1.508(6)
C7 H7A 0.9700
C7 H7B 0.9700
C8 H8A 0.9700
C8 H8B 0.9700
C9 C10 1.371(8)
C9 C14 1.376(10)
C10 C11 1.393(11)
C10 H10 0.9300
C11 C12 1.345(18)
C11 H11 0.9300
C12 C13 1.366(18)
C12 H12 0.9300
C13 C14 1.377(13)
C13 H13 0.9300
C14 H14 0.9300
C9B C10B 1.371(8)
C9B C14B 1.376(10)
C10B C11B 1.393(11)
C10B H10B 0.9300
C11B C12B 1.345(18)
C11B H11B 0.9300
C12B C13B 1.366(19)
C12B H12B 0.9300
C13B C14B 1.377(13)
C13B H13B 0.9300
C14B H14B 0.9300
C15 C16 1.505(5)
C15 C22 1.537(6)
C15 H15 0.9800
C16 C21 1.376(5)
C16 C17 1.380(5)
C17 C18 1.377(6)
C17 H17 0.9300
C18 C19 1.366(7)
C18 H18 0.9300
C19 C20 1.371(8)
C19 H19 0.9300
C20 C21 1.365(7)
C20 H20 0.9300
C21 H21 0.9300

loop_
_geom_torsion_atom_site_label_1
_geom_torsion_atom_site_label_2
_geom_torsion_atom_site_label_3
_geom_torsion_atom_site_label_4
_geom_torsion
O3 S1 O1 C15 -147.0(3)
O2 S1 O1 C15 -18.5(3)
N1 S1 O1 C15 98.3(3)
O3 S1 N1 C4 177.2(3)
O2 S1 N1 C4 43.4(4)
O1 S1 N1 C4 -72.7(3)
O3 S1 N1 C1 -28.1(4)
O2 S1 N1 C1 -162.0(3)
O1 S1 N1 C1 82.0(4)
C4 N1 C1 C8 112.9(4)
S1 N1 C1 C8 -43.3(5)
C4 N1 C1 C2 -8.0(4)
S1 N1 C1 C2 -164.1(3)
C4 N1 C1 C5 -128.4(4)
S1 N1 C1 C5 75.4(4)
N1 C1 C2 C3B -13.6(7)
C8 C1 C2 C3B -137.3(6)
C5 C1 C2 C3B 106.8(7)
N1 C1 C2 C3 26.9(6)
C8 C1 C2 C3 -96.8(6)
C5 C1 C2 C3 147.3(5)
C3B C2 C3 C4 69.2(9)
C1 C2 C3 C4 -38.2(7)
C3B C2 C3 C9 -54.3(9)
C1 C2 C3 C9 -161.7(7)
C3B C2 C3 C14 -97.3(10)
C1 C2 C3 C14 155.3(6)
C1 C2 C3B C4 28.1(9)
C3 C2 C3B C4 -57.7(7)
C1 C2 C3B C9B 140.2(9)
C3 C2 C3B C9B 54.4(11)
C2 C3 C4 N1 32.5(7)
C9 C3 C4 N1 144.8(9)
C14 C3 C4 N1 -167.1(11)
C2 C3 C4 C3B -57.4(8)
C9 C3 C4 C3B 54.8(11)
C14 C3 C4 C3B 103.0(16)
C1 N1 C4 C3 -16.2(6)
S1 N1 C4 C3 142.0(5)
C1 N1 C4 C3B 23.7(6)
S1 N1 C4 C3B -178.0(5)
C2 C3B C4 C3 69.3(9)
C9B C3B C4 C3 -55.2(10)
C2 C3B C4 N1 -30.8(8)
C9B C3B C4 N1 -155.3(7)
N1 C1 C5 C6 -160.6(4)
C8 C1 C5 C6 -34.8(5)
C2 C1 C5 C6 85.9(5)
C1 C5 C6 C7 21.4(6)
C5 C6 C7 C8 0.4(7)
C6 C7 C8 C1 -22.1(6)
N1 C1 C8 C7 158.7(4)
C2 C1 C8 C7 -86.4(5)
C5 C1 C8 C7 34.9(5)
C4 C3 C9 C10 -17(4)
C2 C3 C9 C10 96(4)
C14 C3 C9 C10 -152(5)
C4 C3 C9 C14 135.1(16)
C2 C3 C9 C14 -111.9(17)
C14 C9 C10 C11 3(3)
C3 C9 C10 C11 151(3)
C9 C10 C11 C12 -2(4)
C10 C11 C12 C13 -1(4)
C11 C12 C13 C14 4(4)
C10 C9 C14 C13 -1(4)
C3 C9 C14 C13 -167(3)
C10 C9 C14 C3 166(3)
C12 C13 C14 C9 -2(4)
C12 C13 C14 C3 -57(9)
C4 C3 C14 C9 -77(2)
C2 C3 C14 C9 82.0(17)
C4 C3 C14 C13 -15(9)
C2 C3 C14 C13 145(8)
C9 C3 C14 C13 63(7)
C2 C3B C9B C10B 143.9(10)
C4 C3B C9B C10B -102.9(11)
C2 C3B C9B C14B -3(4)
C4 C3B C9B C14B 111(3)
C14B C9B C10B C11B -2(3)
C3B C9B C10B C11B -161.7(11)
C9B C10B C11B C12B 2(3)
C10B C11B C12B C13B -1(4)
C11B C12B C13B C14B 1(5)
C10B C9B C14B C13B 2(4)
C3B C9B C14B C13B 143(3)
C12B C13B C14B C9B -2(5)
S1 O1 C15 C16 -109.2(3)
S1 O1 C15 C22 126.1(3)
O1 C15 C16 C21 -34.3(5)
C22 C15 C16 C21 85.2(5)
O1 C15 C16 C17 143.1(4)
C22 C15 C16 C17 -97.4(5)
C21 C16 C17 C18 -0.6(6)
C15 C16 C17 C18 -178.1(4)
C16 C17 C18 C19 0.8(7)
C17 C18 C19 C20 0.6(8)
C18 C19 C20 C21 -2.3(9)
C19 C20 C21 C16 2.5(8)
C17 C16 C21 C20 -1.0(6)
C15 C16 C21 C20 176.4(4)
O1 C15 C22 Cl1 -174.2(3)
C16 C15 C22 Cl1 63.6(5)
O1 C15 C22 Cl3 65.2(4)
C16 C15 C22 Cl3 -56.9(4)
O1 C15 C22 Cl2 -56.9(4)
C16 C15 C22 Cl2 -179.0(3)
